data_4334967
loop_
_publ_author_name
'Masaaki Towatari'
'Koshiro Nishi'
'Takeshi Fujinami'
'Naohide Matsumoto'
'Yukinari Sunatsuki'
'Masaaki Kojima'
'Naotaka Mochida'
'Takayuki Ishida'
'Nazzareno Re'
'Jerzy Mrozinski'

_publ_contact_author_email naohide@aster.sci.kumamoto-u.ac.jp
_publ_contact_author_fax +81-96-342-3390
_publ_contact_author_name 'Naohide Matsumoto'
_publ_contact_author_phone +81-96-342-3390
_publ_section_title
;
 Syntheses, Structures, and Magnetic Properties of Acetato- and
 Diphenolato-Bridged 3d-4f Binuclear Complexes
 [M(3-MeOsaltn)(MeOH)x(ac)Ln(hfac)2] (M = ZnII, CuII, NiII, CoII; Ln =
 LaIII, GdIII, TbIII, DyIII; 3-MeOsaltn
 =N,N'-Bis(3-methoxy-2-oxybenzylidene)-1,3-propanediaminato; ac = Acetato;
 hfac = Hexafluoroacetylacetonato;x= 0 or 1)
;
_journal_name_full 'Inorganic Chemistry'
_journal_page_first 6160
_journal_page_last 6178
_journal_paper_doi 10.1021/ic400594u
_journal_volume 52
_journal_year 2013
_chemical_formula_moiety 'C33 H33 Co F12 Gd N2 O12'
_chemical_formula_sum 'C33 H33 Co F12 Gd N2 O12'
_chemical_formula_weight 1093.79
_space_group_IT_number 14
_symmetry_cell_setting monoclinic
_symmetry_Int_Tables_number 14
_symmetry_space_group_name_Hall '-P 2ybc'
_symmetry_space_group_name_H-M 'P 1 21/c 1'
_atom_sites_solution_hydrogens geom
_atom_sites_solution_primary direct
_atom_sites_solution_secondary difmap
_cell_angle_alpha 90.0000
_cell_angle_beta 110.0599(7)
_cell_angle_gamma 90.0000
_cell_formula_units_Z 4
_cell_length_a 17.0988(4)
_cell_length_b 12.7846(3)
_cell_length_c 19.6171(4)
_cell_measurement_reflns_used 32547
_cell_measurement_temperature 100
_cell_measurement_theta_max 27.45
_cell_measurement_theta_min 3.00
_cell_volume 4028.17(16)
_computing_cell_refinement 'RAPID AUTO'
_computing_data_collection 'RAPID AUTO (Rigaku, ????)'
_computing_data_reduction 'RAPID AUTO'
_computing_molecular_graphics 'CrystalStructure 4.0'
_computing_publication_material 'CrystalStructure 4.0 (Rigaku, 2010)'
_computing_structure_refinement 'SHELXL97 (Sheldrick, 2008)'
_computing_structure_solution 'SIR92 (Altomare, et al., 1994)'
_diffrn_ambient_temperature 100
_diffrn_detector_area_resol_mean 10.000
_diffrn_measured_fraction_theta_full 0.996
_diffrn_measured_fraction_theta_max 0.996
_diffrn_measurement_device_type 'Rigaku R-AXIS RAPID'
_diffrn_measurement_method \w
_diffrn_radiation_type 'Mo K\a'
_diffrn_radiation_wavelength 0.71075
_diffrn_reflns_av_R_equivalents 0.0352
_diffrn_reflns_limit_h_max 21
_diffrn_reflns_limit_h_min -22
_diffrn_reflns_limit_k_max 16
_diffrn_reflns_limit_k_min -16
_diffrn_reflns_limit_l_max 25
_diffrn_reflns_limit_l_min -24
_diffrn_reflns_number 37618
_diffrn_reflns_theta_full 27.45
_diffrn_reflns_theta_max 27.45
_diffrn_standards_number 0
_exptl_absorpt_coefficient_mu 2.165
_exptl_absorpt_correction_T_max 0.644
_exptl_absorpt_correction_T_min 0.393
_exptl_absorpt_correction_type multi-scan
_exptl_absorpt_process_details 'ABSCOR (Rigaku, 1995)'
_exptl_crystal_colour orange
_exptl_crystal_density_diffrn 1.803
_exptl_crystal_description platelet
_exptl_crystal_F_000 2160.00
_exptl_crystal_size_max 0.483
_exptl_crystal_size_mid 0.270
_exptl_crystal_size_min 0.203
_refine_diff_density_max 3.060
_refine_diff_density_min -1.320
_refine_ls_extinction_method none
_refine_ls_goodness_of_fit_ref 1.013
_refine_ls_hydrogen_treatment constr
_refine_ls_number_parameters 547
_refine_ls_number_reflns 9175
_refine_ls_number_restraints 11
_refine_ls_R_factor_gt 0.0371
_refine_ls_shift/su_max 0.002
_refine_ls_structure_factor_coef Fsqd
_refine_ls_weighting_details 'w = 1/[\s^2^(Fo^2^)+(0.0390P)^2^+16.2979P] where P=(Fo^2^+2Fc^2^)/3'
_refine_ls_weighting_scheme calc
_refine_ls_wR_factor_ref 0.0937
_reflns_number_gt 8485
_reflns_number_total 9175
_reflns_threshold_expression F^2^>2.0\s(F^2^)
_cod_data_source_file ic400594u_si_002_08.cif
_cod_data_source_block Co-Gd130110
_cod_original_cell_volume 4028.17(14)
_cod_database_code 4334967

loop_
_symmetry_equiv_pos_site_id
_symmetry_equiv_pos_as_xyz
1 +X,+Y,+Z
2 -X,1/2+Y,1/2-Z
3 -X,-Y,-Z
4 +X,1/2-Y,1/2+Z

loop_
_atom_site_label
_atom_site_type_symbol
_atom_site_fract_x
_atom_site_fract_y
_atom_site_fract_z
_atom_site_U_iso_or_equiv
_atom_site_adp_type
_atom_site_occupancy
_atom_site_symmetry_multiplicity
_atom_site_calc_flag
_atom_site_refinement_flags
Gd1 Gd 0.745402(10) 0.202394(12) 0.231309(9) 0.01731(6) Uani 1.0 4 d .
Co1 Co 0.93495(3) 0.32182(3) 0.28689(2) 0.01537(10) Uani 1.0 4 d .
F1 F 0.5506(5) 0.0891(6) 0.3708(4) 0.0633(18) Uiso 0.5000 4 d .
F2 F 0.6312(4) -0.0482(5) 0.4227(3) 0.0364(14) Uiso 0.5000 4 d .
F3 F 0.6685(5) 0.1156(6) 0.4463(4) 0.0633(18) Uiso 0.5000 4 d .
F4 F 0.5844(5) 0.1274(7) 0.3992(5) 0.072(2) Uiso 0.5000 4 d .
F5 F 0.6053(5) -0.0285(6) 0.4145(4) 0.056(2) Uiso 0.5000 4 d .
F6 F 0.7058(4) 0.0842(5) 0.4594(4) 0.0486(14) Uiso 0.5000 4 d .
F7 F 0.6068(4) -0.2158(5) 0.2055(4) 0.0606(14) Uiso 0.6000 4 d .
F8 F 0.6886(4) -0.1752(5) 0.1502(3) 0.0417(14) Uiso 0.6000 4 d .
F9 F 0.5640(4) -0.1122(5) 0.1185(3) 0.0614(14) Uiso 0.6000 4 d .
F10 F 0.6986(6) -0.2309(8) 0.2379(5) 0.069(3) Uiso 0.4000 4 d .
F11 F 0.6804(4) -0.1560(6) 0.1301(4) 0.0284(16) Uiso 0.4000 4 d .
F12 F 0.5769(6) -0.1802(8) 0.1703(5) 0.061(2) Uiso 0.4000 4 d .
F13 F 0.46319(17) 0.1115(2) 0.06986(18) 0.0509(8) Uani 1.0 4 d .
F14 F 0.41387(16) 0.2605(3) 0.02577(16) 0.0494(8) Uani 1.0 4 d .
F15 F 0.42662(17) 0.2213(3) 0.13528(18) 0.0534(8) Uani 1.0 4 d .
F16 F 0.58220(16) 0.5601(2) 0.05813(16) 0.0494(8) Uani 1.0 4 d .
F17 F 0.6627(3) 0.5740(2) 0.16922(16) 0.0605(9) Uani 1.0 4 d .
F18 F 0.71409(17) 0.5427(3) 0.08659(17) 0.0515(8) Uani 1.0 4 d .
O1 O 0.66786(15) 0.3472(2) 0.28618(13) 0.0234(5) Uani 1.0 4 d .
O2 O 0.82589(14) 0.33047(18) 0.30908(12) 0.0174(5) Uani 1.0 4 d .
O3 O 0.86412(14) 0.23160(18) 0.20115(12) 0.0169(5) Uani 1.0 4 d .
O4 O 0.73788(15) 0.1606(2) 0.09703(13) 0.0216(5) Uani 1.0 4 d .
O5 O 0.85304(15) 0.10474(19) 0.31366(14) 0.0238(5) Uani 1.0 4 d .
O6 O 0.97378(15) 0.19288(18) 0.35498(13) 0.0205(5) Uani 1.0 4 d .
O7 O 0.87967(17) 0.45120(19) 0.20875(14) 0.0208(5) Uani 1.0 4 d .
O8 O 0.68929(17) 0.1378(2) 0.31905(15) 0.0281(6) Uani 1.0 4 d .
O9 O 0.70459(16) 0.0218(2) 0.20077(15) 0.0268(6) Uani 1.0 4 d .
O10 O 0.60177(15) 0.19735(19) 0.15962(15) 0.0243(6) Uani 1.0 4 d .
O11 O 0.71237(14) 0.36498(18) 0.15991(12) 0.0197(5) Uani 1.0 4 d .
O12 O 1.10380(19) 0.2099(3) 0.48991(17) 0.0371(7) Uani 1.0 4 d .
N1 N 0.99003(18) 0.4293(3) 0.36750(15) 0.0192(6) Uani 1.0 4 d .
N2 N 1.03221(18) 0.3165(3) 0.24681(15) 0.0189(6) Uani 1.0 4 d .
C1 C 0.5854(3) 0.3400(4) 0.2894(3) 0.0328(9) Uani 1.0 4 d .
C2 C 0.7169(3) 0.4280(3) 0.32542(18) 0.0218(7) Uani 1.0 4 d .
C3 C 0.6874(3) 0.5125(4) 0.3528(2) 0.0293(8) Uani 1.0 4 d .
C4 C 0.7434(3) 0.5887(4) 0.3929(3) 0.0347(9) Uani 1.0 4 d .
C5 C 0.8268(3) 0.5788(3) 0.4045(2) 0.0278(8) Uani 1.0 4 d .
C6 C 0.8582(3) 0.4931(3) 0.37631(18) 0.0205(7) Uani 1.0 4 d .
C7 C 0.8024(2) 0.4155(3) 0.33581(17) 0.0174(6) Uani 1.0 4 d .
C8 C 0.9482(3) 0.4910(3) 0.39347(18) 0.0208(7) Uani 1.0 4 d .
C9 C 1.0811(2) 0.4426(3) 0.39459(19) 0.0231(7) Uani 1.0 4 d .
C10 C 1.1176(3) 0.4504(3) 0.3341(2) 0.0238(7) Uani 1.0 4 d .
C11 C 1.1166(2) 0.3480(3) 0.2933(2) 0.0241(7) Uani 1.0 4 d .
C12 C 1.0224(3) 0.2924(3) 0.18079(19) 0.0204(7) Uani 1.0 4 d .
C13 C 0.9458(2) 0.2587(3) 0.12422(17) 0.0182(7) Uani 1.0 4 d .
C14 C 0.9481(3) 0.2547(3) 0.05277(18) 0.0216(7) Uani 1.0 4 d .
C15 C 0.8794(3) 0.2240(3) -0.00451(19) 0.0257(8) Uani 1.0 4 d .
C16 C 0.8067(3) 0.1922(3) 0.00758(19) 0.0248(8) Uani 1.0 4 d .
C17 C 0.8043(3) 0.1938(3) 0.07698(18) 0.0196(7) Uani 1.0 4 d .
C18 C 0.6720(3) 0.1069(4) 0.0415(2) 0.0309(9) Uani 1.0 4 d .
C19 C 0.8727(2) 0.2297(3) 0.13690(17) 0.0162(6) Uani 1.0 4 d .
C20 C 0.9278(3) 0.1143(3) 0.35352(18) 0.0211(7) Uani 1.0 4 d .
C21 C 0.9671(3) 0.0253(4) 0.4043(3) 0.0380(10) Uani 1.0 4 d .
C22 C 0.8918(3) 0.5621(3) 0.2142(2) 0.0268(8) Uani 1.0 4 d .
C23 C 0.6343(4) 0.0534(5) 0.3973(4) 0.0596(15) Uani 1.0 4 d .
C24 C 0.6610(3) 0.0526(4) 0.3302(3) 0.0345(9) Uani 1.0 4 d .
C25 C 0.6490(3) -0.0384(4) 0.2896(3) 0.0388(10) Uani 1.0 4 d .
C26 C 0.6689(3) -0.0440(3) 0.2265(3) 0.0329(9) Uani 1.0 4 d .
C27 C 0.6323(5) -0.1369(6) 0.1717(5) 0.0345(16) Uiso 0.6000 4 d .
C28 C 0.6575(7) -0.1543(9) 0.1947(6) 0.030(3) Uiso 0.4000 4 d .
C29 C 0.4627(3) 0.2125(4) 0.0849(3) 0.0332(9) Uani 1.0 4 d .
C30 C 0.5521(3) 0.2565(3) 0.1155(2) 0.0250(8) Uani 1.0 4 d .
C31 C 0.5664(3) 0.3572(3) 0.0947(2) 0.0276(8) Uani 1.0 4 d .
C32 C 0.6445(3) 0.4046(3) 0.12188(19) 0.0227(7) Uani 1.0 4 d .
C33 C 0.6498(3) 0.5219(4) 0.1080(2) 0.0295(8) Uani 1.0 4 d .
C34 C 1.1769(3) 0.1523(5) 0.4985(3) 0.0523(14) Uani 1.0 4 d .
H1A H 0.5572 0.2784 0.2621 0.0393 Uiso 1.0 4 calc R
H1B H 0.5539 0.4031 0.2681 0.0393 Uiso 1.0 4 calc R
H1C H 0.5887 0.3336 0.3401 0.0393 Uiso 1.0 4 calc R
H2 H 0.8380 0.4464 0.1934 0.0433 Uiso 1.0 4 calc R
H3 H 0.6296 0.5192 0.3445 0.0352 Uiso 1.0 4 calc R
H4 H 0.7235 0.6472 0.4120 0.0416 Uiso 1.0 4 calc R
H5 H 0.8643 0.6305 0.4321 0.0334 Uiso 1.0 4 calc R
H8 H 0.9794 0.5411 0.4278 0.0249 Uiso 1.0 4 calc R
H9A H 1.1069 0.3825 0.4262 0.0278 Uiso 1.0 4 calc R
H9B H 1.0954 0.5068 0.4246 0.0278 Uiso 1.0 4 calc R
H10A H 1.1758 0.4750 0.3551 0.0286 Uiso 1.0 4 calc R
H10B H 1.0860 0.5038 0.2988 0.0286 Uiso 1.0 4 calc R
H11A H 1.1519 0.3562 0.2628 0.0289 Uiso 1.0 4 calc R
H11B H 1.1411 0.2918 0.3289 0.0289 Uiso 1.0 4 calc R
H12 H 1.0706 0.2032 0.4472 0.0445 Uiso 1.0 4 calc R
H12A H 1.0705 0.2972 0.1672 0.0245 Uiso 1.0 4 calc R
H14 H 0.9978 0.2735 0.0443 0.0259 Uiso 1.0 4 calc R
H15 H 0.8811 0.2243 -0.0524 0.0309 Uiso 1.0 4 calc R
H16 H 0.7596 0.1697 -0.0318 0.0297 Uiso 1.0 4 calc R
H18A H 0.6410 0.1571 0.0043 0.0370 Uiso 1.0 4 calc R
H18B H 0.6343 0.0742 0.0632 0.0370 Uiso 1.0 4 calc R
H18C H 0.6961 0.0529 0.0192 0.0370 Uiso 1.0 4 calc R
H21A H 0.9243 -0.0263 0.4034 0.0455 Uiso 1.0 4 calc R
H21B H 0.9927 0.0523 0.4538 0.0455 Uiso 1.0 4 calc R
H21C H 1.0099 -0.0080 0.3889 0.0455 Uiso 1.0 4 calc R
H22A H 0.8742 0.5926 0.1654 0.0322 Uiso 1.0 4 calc R
H22B H 0.9509 0.5773 0.2394 0.0322 Uiso 1.0 4 calc R
H22C H 0.8588 0.5922 0.2414 0.0322 Uiso 1.0 4 calc R
H25 H 0.6266 -0.0982 0.3051 0.0466 Uiso 1.0 4 calc R
H31 H 0.5217 0.3944 0.0610 0.0331 Uiso 1.0 4 calc R
H34A H 1.2085 0.1864 0.4715 0.0627 Uiso 1.0 4 calc R
H34B H 1.1619 0.0812 0.4799 0.0627 Uiso 1.0 4 calc R
H34C H 1.2109 0.1491 0.5501 0.0627 Uiso 1.0 4 calc R

loop_
_atom_site_aniso_label
_atom_site_aniso_U_11
_atom_site_aniso_U_22
_atom_site_aniso_U_33
_atom_site_aniso_U_12
_atom_site_aniso_U_13
_atom_site_aniso_U_23
Gd1 0.01710(9) 0.01566(9) 0.02122(9) -0.00217(5) 0.00919(6) -0.00104(6)
Co1 0.0165(2) 0.0147(2) 0.0159(2) -0.00133(16) 0.00688(16) -0.00117(16)
F13 0.0349(14) 0.0297(14) 0.074(2) -0.0086(11) 0.0008(13) -0.0083(14)
F14 0.0298(13) 0.0453(16) 0.0558(17) -0.0081(12) -0.0077(12) 0.0120(14)
F15 0.0301(14) 0.069(2) 0.0655(19) -0.0148(13) 0.0218(14) -0.0039(16)
F16 0.0354(14) 0.0359(15) 0.0633(18) 0.0022(11) -0.0006(13) 0.0262(13)
F17 0.107(3) 0.0222(13) 0.0486(17) 0.0004(15) 0.0220(17) -0.0047(12)
F18 0.0389(15) 0.0428(16) 0.074(2) -0.0034(12) 0.0213(14) 0.0277(15)
O1 0.0187(12) 0.0277(13) 0.0273(13) -0.0008(10) 0.0125(10) -0.0061(11)
O2 0.0200(11) 0.0152(11) 0.0192(11) 0.0002(9) 0.0094(9) -0.0008(9)
O3 0.0193(11) 0.0167(11) 0.0160(11) -0.0031(9) 0.0077(9) -0.0020(9)
O4 0.0193(12) 0.0245(13) 0.0203(12) -0.0067(10) 0.0062(10) -0.0076(10)
O5 0.0252(13) 0.0203(12) 0.0281(13) -0.0015(10) 0.0120(11) 0.0011(10)
O6 0.0220(12) 0.0199(12) 0.0203(12) 0.0016(9) 0.0082(10) -0.0003(10)
O7 0.0207(13) 0.0163(12) 0.0244(13) -0.0013(10) 0.0065(11) 0.0028(10)
O8 0.0311(14) 0.0258(14) 0.0338(14) -0.0025(11) 0.0191(12) 0.0026(12)
O9 0.0253(13) 0.0193(12) 0.0385(15) -0.0048(10) 0.0142(11) -0.0028(11)
O10 0.0195(12) 0.0204(13) 0.0321(14) -0.0015(10) 0.0076(11) -0.0007(10)
O11 0.0200(12) 0.0177(12) 0.0205(11) -0.0003(9) 0.0058(9) 0.0016(10)
O12 0.0340(16) 0.0427(18) 0.0327(15) 0.0039(13) 0.0091(13) -0.0073(13)
N1 0.0216(14) 0.0187(14) 0.0170(13) -0.0038(11) 0.0063(11) -0.0004(11)
N2 0.0186(14) 0.0177(13) 0.0210(14) -0.0013(11) 0.0076(11) -0.0005(11)
C1 0.0219(18) 0.044(3) 0.037(2) 0.0018(17) 0.0168(16) -0.0047(19)
C2 0.0269(18) 0.0219(17) 0.0182(15) 0.0020(14) 0.0096(13) 0.0007(13)
C3 0.0274(19) 0.033(2) 0.0292(19) 0.0095(16) 0.0119(15) -0.0042(16)
C4 0.039(3) 0.029(2) 0.036(2) 0.0103(17) 0.0135(18) -0.0096(17)
C5 0.035(2) 0.0234(18) 0.0248(18) 0.0023(15) 0.0095(15) -0.0060(15)
C6 0.0261(17) 0.0184(16) 0.0177(15) 0.0008(13) 0.0086(13) -0.0003(13)
C7 0.0238(16) 0.0168(15) 0.0139(14) 0.0018(13) 0.0096(12) 0.0010(12)
C8 0.0292(18) 0.0159(16) 0.0169(15) -0.0049(13) 0.0074(13) -0.0010(13)
C9 0.0205(16) 0.0241(18) 0.0223(17) -0.0045(14) 0.0041(13) -0.0022(14)
C10 0.0198(16) 0.0228(17) 0.0284(18) -0.0066(13) 0.0076(14) -0.0019(15)
C11 0.0178(16) 0.0252(18) 0.0293(18) -0.0032(14) 0.0082(14) -0.0044(15)
C12 0.0217(17) 0.0173(16) 0.0259(17) -0.0010(13) 0.0127(14) 0.0008(13)
C13 0.0244(17) 0.0148(15) 0.0184(15) -0.0003(13) 0.0115(13) -0.0006(12)
C14 0.0302(18) 0.0182(16) 0.0216(16) -0.0027(14) 0.0155(14) -0.0005(13)
C15 0.038(2) 0.0222(17) 0.0196(16) -0.0038(15) 0.0140(15) -0.0017(14)
C16 0.0320(19) 0.0219(17) 0.0181(16) -0.0020(14) 0.0055(14) -0.0023(13)
C17 0.0225(17) 0.0173(16) 0.0201(16) -0.0009(12) 0.0085(13) -0.0019(13)
C18 0.0233(18) 0.039(3) 0.0286(19) -0.0092(16) 0.0066(15) -0.0134(17)
C19 0.0220(16) 0.0116(14) 0.0166(14) 0.0015(12) 0.0084(12) -0.0011(12)
C20 0.0302(18) 0.0190(16) 0.0167(15) 0.0023(14) 0.0112(13) -0.0012(13)
C21 0.049(3) 0.0223(19) 0.032(2) -0.0028(18) 0.0004(18) 0.0077(17)
C22 0.033(2) 0.0173(17) 0.0301(19) -0.0026(14) 0.0107(16) 0.0031(15)
C23 0.080(4) 0.047(3) 0.072(4) -0.008(3) 0.051(4) 0.010(3)
C24 0.033(2) 0.031(2) 0.043(3) -0.0037(17) 0.0185(18) 0.0049(18)
C25 0.042(3) 0.025(2) 0.058(3) -0.0088(18) 0.028(3) 0.0044(19)
C26 0.0268(19) 0.0221(18) 0.053(3) -0.0040(15) 0.0183(18) -0.0021(18)
C29 0.0233(19) 0.028(2) 0.044(3) -0.0025(15) 0.0053(17) 0.0028(17)
C30 0.0233(17) 0.0246(18) 0.0281(18) -0.0025(14) 0.0102(14) -0.0018(15)
C31 0.0224(17) 0.029(2) 0.0283(18) 0.0008(15) 0.0045(14) 0.0055(16)
C32 0.0234(17) 0.0236(18) 0.0216(16) 0.0019(14) 0.0085(14) 0.0023(14)
C33 0.0275(19) 0.028(2) 0.0300(19) 0.0017(15) 0.0064(15) 0.0089(16)
C34 0.034(3) 0.062(4) 0.055(3) 0.010(3) 0.008(3) -0.020(3)

loop_
_atom_type_symbol
_atom_type_description
_atom_type_scat_dispersion_real
_atom_type_scat_dispersion_imag
_atom_type_scat_source
C C 0.0033 0.0016
;
International Tables for Crystallography
(1992, Vol. C, Tables 4.2.6.8 and 6.1.1.4)
;
H H 0.0000 0.0000
;
International Tables for Crystallography
(1992, Vol. C, Table 6.1.1.4)
;
O O 0.0106 0.0060
;
International Tables for Crystallography
(1992, Vol. C, Tables 4.2.6.8 and 6.1.1.4)
;
N N 0.0061 0.0033
;
International Tables for Crystallography
(1992, Vol. C, Tables 4.2.6.8 and 6.1.1.4)
;
F F 0.0171 0.0103
;
International Tables for Crystallography
(1992, Vol. C, Tables 4.2.6.8 and 6.1.1.4)
;
Co Co 0.3494 0.9721
;
International Tables for Crystallography
(1992, Vol. C, Tables 4.2.6.8 and 6.1.1.4)
;
Gd Gd -0.1653 3.9035
;
International Tables for Crystallography
(1992, Vol. C, Tables 4.2.6.8 and 6.1.1.4)
;

loop_
_geom_angle_atom_site_label_1
_geom_angle_atom_site_label_2
_geom_angle_atom_site_label_3
_geom_angle
_geom_angle_publ_flag
O1 Gd1 O2 61.33(8) yes
O1 Gd1 O3 125.42(8) yes
O1 Gd1 O4 132.12(8) yes
O1 Gd1 O5 117.73(9) yes
O1 Gd1 O8 64.97(9) yes
O1 Gd1 O9 127.61(10) yes
O1 Gd1 O10 72.90(9) yes
O1 Gd1 O11 66.46(9) yes
O2 Gd1 O3 71.60(9) yes
O2 Gd1 O4 127.42(9) yes
O2 Gd1 O5 77.08(8) yes
O2 Gd1 O8 93.68(9) yes
O2 Gd1 O9 151.97(8) yes
O2 Gd1 O10 131.54(9) yes
O2 Gd1 O11 75.44(8) yes
O3 Gd1 O4 61.91(8) yes
O3 Gd1 O5 73.41(9) yes
O3 Gd1 O8 147.01(8) yes
O3 Gd1 O9 106.94(10) yes
O3 Gd1 O10 131.87(10) yes
O3 Gd1 O11 76.71(9) yes
O4 Gd1 O5 109.65(9) yes
O4 Gd1 O8 138.87(9) yes
O4 Gd1 O9 69.55(10) yes
O4 Gd1 O10 73.62(10) yes
O4 Gd1 O11 71.39(8) yes
O5 Gd1 O8 74.57(10) yes
O5 Gd1 O9 75.83(8) yes
O5 Gd1 O10 143.11(9) yes
O5 Gd1 O11 144.39(9) yes
O8 Gd1 O9 72.30(10) yes
O8 Gd1 O10 80.09(10) yes
O8 Gd1 O11 129.20(10) yes
O9 Gd1 O10 71.14(9) yes
O9 Gd1 O11 132.26(8) yes
O10 Gd1 O11 72.38(8) yes
O2 Co1 O3 83.16(10) yes
O2 Co1 O6 91.12(11) yes
O2 Co1 O7 84.52(11) yes
O2 Co1 N1 90.61(12) yes
O2 Co1 N2 170.50(10) yes
O3 Co1 O6 92.83(9) yes
O3 Co1 O7 82.07(9) yes
O3 Co1 N1 170.65(11) yes
O3 Co1 N2 89.73(11) yes
O6 Co1 O7 173.64(10) yes
O6 Co1 N1 94.27(10) yes
O6 Co1 N2 95.54(11) yes
O7 Co1 N1 90.41(10) yes
O7 Co1 N2 88.27(12) yes
N1 Co1 N2 95.64(13) yes
F4 F1 C23 63.5(8) yes
F5 F2 C23 62.9(13) yes
F4 F3 F6 149.5(11) yes
F4 F3 C23 57.3(6) yes
F6 F3 C23 92.6(10) yes
F1 F4 F3 134.4(11) yes
F1 F4 C23 81.8(9) yes
F3 F4 C23 53.7(5) yes
F2 F5 C23 97.0(14) yes
F3 F6 C23 57.7(8) yes
F10 F7 F12 132.5(11) yes
F10 F7 C27 80.6(6) yes
F10 F7 C28 57.3(7) yes
F12 F7 C27 53.2(8) yes
F12 F7 C28 77.2(10) yes
C27 F7 C28 24.0(6) yes
F11 F8 C27 91.9(14) yes
F11 F8 C28 115.8(15) yes
C27 F8 C28 25.6(6) yes
F12 F9 C27 49.3(6) yes
F12 F9 C28 46.1(6) yes
C27 F9 C28 3.4(5) yes
F7 F10 C27 46.6(5) yes
F7 F10 C28 52.0(7) yes
C27 F10 C28 7.1(5) yes
F8 F11 C27 69.1(14) yes
F8 F11 C28 48.2(13) yes
C27 F11 C28 22.4(5) yes
F7 F12 F9 154.3(12) yes
F7 F12 C27 88.7(9) yes
F7 F12 C28 65.1(9) yes
F9 F12 C27 65.9(7) yes
F9 F12 C28 89.5(8) yes
C27 F12 C28 23.6(6) yes
Gd1 O1 C1 126.6(3) yes
Gd1 O1 C2 116.4(3) yes
C1 O1 C2 116.1(4) yes
Gd1 O2 Co1 101.40(11) yes
Gd1 O2 C7 129.9(2) yes
Co1 O2 C7 123.1(3) yes
Gd1 O3 Co1 101.66(11) yes
Gd1 O3 C19 129.22(19) yes
Co1 O3 C19 124.4(2) yes
Gd1 O4 C17 117.03(18) yes
Gd1 O4 C18 127.3(3) yes
C17 O4 C18 115.7(3) yes
Gd1 O5 C20 140.1(3) yes
Co1 O6 C20 123.6(2) yes
Co1 O7 C22 131.8(2) yes
Gd1 O8 C24 135.1(3) yes
Gd1 O9 C26 133.0(3) yes
Gd1 O10 C30 135.9(3) yes
Gd1 O11 C32 131.8(3) yes
Co1 N1 C8 123.0(3) yes
Co1 N1 C9 120.1(3) yes
C8 N1 C9 116.8(3) yes
Co1 N2 C11 120.0(3) yes
Co1 N2 C12 123.1(3) yes
C11 N2 C12 116.8(4) yes
O1 C2 C3 124.6(4) yes
O1 C2 C7 113.3(4) yes
C3 C2 C7 122.1(4) yes
C2 C3 C4 119.5(4) yes
C3 C4 C5 120.0(5) yes
C4 C5 C6 121.3(4) yes
C5 C6 C7 119.3(4) yes
C5 C6 C8 115.9(3) yes
C7 C6 C8 124.8(4) yes
O2 C7 C2 118.2(3) yes
O2 C7 C6 124.0(4) yes
C2 C7 C6 117.8(4) yes
N1 C8 C6 127.5(3) yes
N1 C9 C10 113.1(3) yes
C9 C10 C11 114.7(4) yes
N2 C11 C10 112.9(3) yes
N2 C12 C13 127.5(4) yes
C12 C13 C14 116.1(4) yes
C12 C13 C19 124.3(4) yes
C14 C13 C19 119.6(3) yes
C13 C14 C15 120.8(4) yes
C14 C15 C16 120.2(4) yes
C15 C16 C17 119.5(3) yes
O4 C17 C16 125.5(3) yes
O4 C17 C19 112.7(4) yes
C16 C17 C19 121.8(4) yes
O3 C19 C13 124.2(3) yes
O3 C19 C17 117.8(4) yes
C13 C19 C17 118.0(4) yes
O5 C20 O6 125.6(3) yes
O5 C20 C21 117.8(4) yes
O6 C20 C21 116.7(3) yes
F1 C23 F2 105.8(6) yes
F1 C23 F3 103.2(7) yes
F1 C23 F4 34.6(5) yes
F1 C23 F5 85.7(7) yes
F1 C23 F6 132.2(7) yes
F1 C23 C24 104.3(5) yes
F2 C23 F3 112.8(6) yes
F2 C23 F4 124.5(8) yes
F2 C23 F5 20.2(5) yes
F2 C23 F6 94.4(5) yes
F2 C23 C24 111.0(6) yes
F3 C23 F4 69.1(6) yes
F3 C23 F5 117.1(8) yes
F3 C23 F6 29.7(5) yes
F3 C23 C24 118.2(7) yes
F4 C23 F5 106.2(8) yes
F4 C23 F6 98.7(6) yes
F4 C23 C24 115.3(6) yes
F5 C23 F6 107.3(6) yes
F5 C23 C24 119.2(6) yes
F6 C23 C24 107.9(6) yes
O8 C24 C23 113.2(4) yes
O8 C24 C25 128.8(5) yes
C23 C24 C25 118.0(5) yes
C24 C25 C26 121.3(5) yes
O9 C26 C25 129.0(4) yes
O9 C26 C27 111.5(5) yes
O9 C26 C28 118.0(7) yes
C25 C26 C27 118.8(5) yes
C25 C26 C28 112.0(6) yes
C27 C26 C28 20.4(5) yes
F7 C27 F8 106.4(7) yes
F7 C27 F9 102.8(7) yes
F7 C27 F10 52.8(5) yes
F7 C27 F11 121.3(7) yes
F7 C27 F12 38.1(6) yes
F7 C27 C26 110.1(7) yes
F7 C27 C28 66.1(15) yes
F8 C27 F9 113.4(8) yes
F8 C27 F10 68.4(6) yes
F8 C27 F11 19.0(4) yes
F8 C27 F12 123.0(9) yes
F8 C27 C26 110.3(6) yes
F8 C27 C28 69.4(16) yes
F9 C27 F10 151.9(7) yes
F9 C27 F11 97.0(7) yes
F9 C27 F12 64.8(7) yes
F9 C27 C26 113.4(6) yes
F9 C27 C28 168.6(17) yes
F10 C27 F11 87.3(6) yes
F10 C27 F12 90.3(8) yes
F10 C27 C26 90.4(5) yes
F10 C27 C28 17.3(13) yes
F11 C27 F12 126.3(9) yes
F11 C27 C26 111.2(7) yes
F11 C27 C28 87.3(17) yes
F12 C27 C26 122.5(10) yes
F12 C27 C28 104.2(17) yes
C26 C27 C28 74.3(13) yes
F7 C28 F8 119.5(10) yes
F7 C28 F9 82.0(6) yes
F7 C28 F10 70.8(8) yes
F7 C28 F11 123.6(9) yes
F7 C28 F12 37.7(6) yes
F7 C28 C26 120.9(10) yes
F7 C28 C27 89.9(16) yes
F8 C28 F9 87.3(7) yes
F8 C28 F10 91.8(9) yes
F8 C28 F11 16.0(4) yes
F8 C28 F12 110.1(9) yes
F8 C28 C26 118.6(9) yes
F8 C28 C27 85.0(17) yes
F9 C28 F10 148.1(9) yes
F9 C28 F11 73.5(6) yes
F9 C28 F12 44.4(6) yes
F9 C28 C26 90.9(6) yes
F9 C28 C27 8.0(12) yes
F10 C28 F11 107.8(10) yes
F10 C28 F12 107.4(10) yes
F10 C28 C26 117.1(8) yes
F10 C28 C27 155.6(17) yes
F11 C28 F12 103.8(8) yes
F11 C28 C26 109.7(8) yes
F11 C28 C27 70.2(16) yes
F12 C28 C26 110.3(9) yes
F12 C28 C27 52.2(14) yes
C26 C28 C27 85.3(14) yes
F13 C29 F14 107.9(4) yes
F13 C29 F15 106.7(4) yes
F13 C29 C30 111.1(4) yes
F14 C29 F15 107.2(4) yes
F14 C29 C30 114.5(4) yes
F15 C29 C30 109.1(4) yes
O10 C30 C29 113.6(4) yes
O10 C30 C31 128.2(4) yes
C29 C30 C31 118.1(3) yes
C30 C31 C32 122.0(4) yes
O11 C32 C31 128.4(4) yes
O11 C32 C33 113.8(3) yes
C31 C32 C33 117.7(3) yes
F16 C33 F17 108.5(4) yes
F16 C33 F18 107.4(4) yes
F16 C33 C32 113.7(3) yes
F17 C33 F18 106.7(4) yes
F17 C33 C32 109.4(4) yes
F18 C33 C32 110.9(4) yes

loop_
_geom_bond_atom_site_label_1
_geom_bond_atom_site_label_2
_geom_bond_distance
_geom_bond_publ_flag
Gd1 O1 2.706(3) yes
Gd1 O2 2.337(3) yes
Gd1 O3 2.331(3) yes
Gd1 O4 2.647(3) yes
Gd1 O5 2.349(3) yes
Gd1 O8 2.387(4) yes
Gd1 O9 2.427(3) yes
Gd1 O10 2.376(3) yes
Gd1 O11 2.461(3) yes
Co1 O2 2.058(3) yes
Co1 O3 2.056(2) yes
Co1 O6 2.082(3) yes
Co1 O7 2.233(3) yes
Co1 N1 2.063(3) yes
Co1 N2 2.070(4) yes
F1 F4 0.815(10) yes
F1 C23 1.420(10) yes
F2 F5 0.485(10) yes
F2 C23 1.398(9) yes
F3 F4 1.426(11) yes
F3 F6 0.722(10) yes
F3 C23 1.230(9) yes
F4 C23 1.284(11) yes
F5 C23 1.253(11) yes
F6 C23 1.454(8) yes
F7 F10 1.490(11) yes
F7 F12 0.838(10) yes
F7 C27 1.359(11) yes
F7 C28 1.243(14) yes
F8 F11 0.443(9) yes
F8 C27 1.275(11) yes
F8 C28 1.199(14) yes
F9 F12 1.298(11) yes
F9 C27 1.310(9) yes
F9 C28 1.856(11) yes
F10 C27 1.845(12) yes
F10 C28 1.327(14) yes
F11 C27 1.364(13) yes
F11 C28 1.448(15) yes
F12 C27 1.089(13) yes
F12 C28 1.337(14) yes
F13 C29 1.325(5) yes
F14 C29 1.325(5) yes
F15 C29 1.337(7) yes
F16 C33 1.325(5) yes
F17 C33 1.323(6) yes
F18 C33 1.331(6) yes
O1 C1 1.436(6) yes
O1 C2 1.386(4) yes
O2 C7 1.327(5) yes
O3 C19 1.318(5) yes
O4 C17 1.390(5) yes
O4 C18 1.444(5) yes
O5 C20 1.254(4) yes
O6 C20 1.270(5) yes
O7 C22 1.431(5) yes
O8 C24 1.241(6) yes
O9 C26 1.243(6) yes
O10 C30 1.240(5) yes
O11 C32 1.251(4) yes
O12 C34 1.410(7) yes
N1 C8 1.283(5) yes
N1 C9 1.472(5) yes
N2 C11 1.474(4) yes
N2 C12 1.285(5) yes
C2 C3 1.377(6) yes
C2 C7 1.413(6) yes
C3 C4 1.403(6) yes
C4 C5 1.371(7) yes
C5 C6 1.413(6) yes
C6 C7 1.417(5) yes
C6 C8 1.458(6) yes
C9 C10 1.522(7) yes
C10 C11 1.531(6) yes
C12 C13 1.461(5) yes
C13 C14 1.417(6) yes
C13 C19 1.405(6) yes
C14 C15 1.375(5) yes
C15 C16 1.403(7) yes
C16 C17 1.377(6) yes
C17 C19 1.421(4) yes
C20 C21 1.511(6) yes
C23 C24 1.534(9) yes
C24 C25 1.384(7) yes
C25 C26 1.394(8) yes
C26 C27 1.581(9) yes
C26 C28 1.527(12) yes
C27 C28 0.553(12) yes
C29 C30 1.544(6) yes
C30 C31 1.398(6) yes
C31 C32 1.396(5) yes
C32 C33 1.532(6) yes
